data_7205542
loop_
_publ_author_name
'Belhocine, Tayeb'
'Forsyth, Stewart A.'
'Gunaratne, H. Q. Nimal'
'Nieuwenhuyzen, Mark'
'Puga, Alberto V.'
'Seddon, Kenneth R.'
'Srinivasan, Geetha'
'Whiston, Keith'

_publ_section_title
;
 New ionic liquids from azepane and 3-methylpiperidine exhibiting wide
 electrochemical windows
;
_journal_issue 1
_journal_name_full 'Green Chemistry'
_journal_page_first 59
_journal_paper_doi 10.1039/c0gc00534g
_journal_volume 13
_journal_year 2011
_chemical_formula_sum 'C13 H24 F3 N O2'
_chemical_formula_weight 283.33
_chemical_name_systematic
;
?
;
_space_group_IT_number 60
_symmetry_cell_setting orthorhombic
_symmetry_space_group_name_Hall '-P 2ac 2b'
_symmetry_space_group_name_H-M 'P b n a'
_atom_sites_solution_hydrogens geom
_atom_sites_solution_primary direct
_atom_sites_solution_secondary difmap
_audit_creation_method SHELXL-97
_cell_angle_alpha 90.00
_cell_angle_beta 90.00
_cell_angle_gamma 90.00
_cell_formula_units_Z 8
_cell_length_a 12.2840(2)
_cell_length_b 13.2290(2)
_cell_length_c 18.3910(3)
_cell_measurement_temperature 293(2)
_cell_volume 2988.63(8)
_computing_cell_refinement 'HKL Scalepack (Otwinowski & Minor 1997)'
_computing_data_collection KappaCCD
_computing_data_reduction 'Denzo and Scalepak (Otwinowski & Minor, 1997)'
_computing_molecular_graphics SHELXTL
_computing_publication_material SHELXTL
_computing_structure_refinement 'SHELXL-97 (Sheldrick, 1997)'
_computing_structure_solution 'SHELXS-97 (Sheldrick, 1990)'
_diffrn_ambient_temperature 293(2)
_diffrn_measured_fraction_theta_full 0.995
_diffrn_measured_fraction_theta_max 0.995
_diffrn_measurement_device_type KappaCCD
_diffrn_measurement_method CCD
_diffrn_radiation_monochromator graphite
_diffrn_radiation_source 'fine-focus sealed tube'
_diffrn_radiation_type MoK\a
_diffrn_radiation_wavelength 0.71073
_diffrn_reflns_av_R_equivalents 0.0964
_diffrn_reflns_av_sigmaI/netI 0.0326
_diffrn_reflns_limit_h_max 14
_diffrn_reflns_limit_h_min -14
_diffrn_reflns_limit_k_max 15
_diffrn_reflns_limit_k_min -13
_diffrn_reflns_limit_l_max 21
_diffrn_reflns_limit_l_min -21
_diffrn_reflns_number 31969
_diffrn_reflns_theta_full 25.00
_diffrn_reflns_theta_max 25.00
_diffrn_reflns_theta_min 3.17
_exptl_absorpt_coefficient_mu 0.108
_exptl_absorpt_correction_T_max 1.257
_exptl_absorpt_correction_T_min 0.813
_exptl_absorpt_correction_type multi-scan
_exptl_absorpt_process_details
;
multi-scan from symmetry-related measurements
Sortav (Blessing 1995)
;
_exptl_crystal_colour plate
_exptl_crystal_density_diffrn 1.259
_exptl_crystal_density_method 'not measured'
_exptl_crystal_description colourless
_exptl_crystal_F_000 1216
_exptl_crystal_size_max 0.40
_exptl_crystal_size_mid 0.30
_exptl_crystal_size_min 0.10
_refine_diff_density_max 0.699
_refine_diff_density_min -0.742
_refine_diff_density_rms 0.092
_refine_ls_extinction_coef 0.017(5)
_refine_ls_extinction_expression Fc^*^=kFc[1+0.001xFc^2^\l^3^/sin(2\q)]^-1/4^
_refine_ls_extinction_method SHELXL
_refine_ls_goodness_of_fit_ref 1.062
_refine_ls_hydrogen_treatment mixed
_refine_ls_matrix_type full
_refine_ls_number_parameters 170
_refine_ls_number_reflns 2619
_refine_ls_number_restraints 0
_refine_ls_restrained_S_all 1.062
_refine_ls_R_factor_all 0.0911
_refine_ls_R_factor_gt 0.0789
_refine_ls_shift/su_max 0.000
_refine_ls_shift/su_mean 0.000
_refine_ls_structure_factor_coef Fsqd
_refine_ls_weighting_details 'calc w=1/[\s^2^(Fo^2^)+(0.1336P)^2^+4.4012P] where P=(Fo^2^+2Fc^2^)/3'
_refine_ls_weighting_scheme calc
_refine_ls_wR_factor_gt 0.2211
_refine_ls_wR_factor_ref 0.2428
_reflns_number_gt 2258
_reflns_number_total 2619
_reflns_threshold_expression >2sigma(I)
_cod_data_source_file C0GC00534G.TXT
_cod_data_source_block k05prr35
_cod_depositor_comments
;
The following automatic conversions were performed:
'_symmetry_cell_setting' value 'Orthorhombic' changed to 'orthorhombic'
according to '/home/saulius/struct/CIF-dictionaries/cif_core.dic'
dictionary named 'cif_core.dic' version 2.4.1 from 2010-06-29.

Automatic conversion script
Id: cif_fix_enum 1555 2011-01-17 13:19:09Z saulius 
;
_cod_original_sg_symbol_H-M Pbna
_cod_database_code 7205542

loop_
_symmetry_equiv_pos_as_xyz
'x, y, z'
'-x+1/2, -y, z+1/2'
'x, -y+1/2, -z'
'-x+1/2, y+1/2, -z+1/2'
'-x, -y, -z'
'x-1/2, y, -z-1/2'
'-x, y-1/2, z'
'x-1/2, -y-1/2, z-1/2'

loop_
_atom_site_label
_atom_site_type_symbol
_atom_site_fract_x
_atom_site_fract_y
_atom_site_fract_z
_atom_site_U_iso_or_equiv
_atom_site_adp_type
_atom_site_occupancy
_atom_site_symmetry_multiplicity
_atom_site_calc_flag
_atom_site_refinement_flags
_atom_site_disorder_assembly
_atom_site_disorder_group
C1 C 1.0678(2) 0.0699(2) 0.29762(16) 0.0320(7) Uani 1 1 d . . .
H1A H 1.1170 0.0163 0.2831 0.038 Uiso 1 1 calc R . .
H1B H 1.1117 0.1288 0.3090 0.038 Uiso 1 1 calc R . .
C2 C 1.0086(3) 0.0368(3) 0.36648(17) 0.0423(8) Uani 1 1 d . . .
H2A H 1.0532 -0.0123 0.3919 0.051 Uiso 1 1 calc R . .
H2B H 0.9411 0.0037 0.3529 0.051 Uiso 1 1 calc R . .
C3 C 0.9829(3) 0.1240(3) 0.41802(18) 0.0514(10) Uani 1 1 d . . .
H3A H 0.9585 0.0961 0.4640 0.062 Uiso 1 1 calc R . .
H3B H 1.0494 0.1613 0.4272 0.062 Uiso 1 1 calc R . .
C4 C 0.8968(3) 0.1974(3) 0.39052(19) 0.0520(10) Uani 1 1 d . . .
H4A H 0.8944 0.2549 0.4232 0.062 Uiso 1 1 calc R . .
H4B H 0.8265 0.1642 0.3929 0.062 Uiso 1 1 calc R . .
C5 C 0.9139(3) 0.2364(3) 0.31312(18) 0.0407(8) Uani 1 1 d . . .
H5A H 0.8647 0.2925 0.3045 0.049 Uiso 1 1 calc R . .
H5B H 0.9877 0.2616 0.3085 0.049 Uiso 1 1 calc R . .
C6 C 0.8945(2) 0.1555(2) 0.25530(16) 0.0326(7) Uani 1 1 d . . .
H6A H 0.8401 0.1086 0.2734 0.039 Uiso 1 1 calc R . .
H6B H 0.8647 0.1878 0.2124 0.039 Uiso 1 1 calc R . .
C7 C 1.0625(2) 0.1559(2) 0.18084(16) 0.0344(7) Uani 1 1 d . . .
H7A H 1.0194 0.1738 0.1393 0.052 Uiso 1 1 calc R . .
H7B H 1.1238 0.1161 0.1655 0.052 Uiso 1 1 calc R . .
H7C H 1.0879 0.2162 0.2043 0.052 Uiso 1 1 calc R . .
C8 C 0.9599(2) -0.0029(2) 0.19742(16) 0.0305(7) Uani 1 1 d . . .
H8A H 1.0249 -0.0400 0.1838 0.037 Uiso 1 1 calc R . .
H8B H 0.9214 -0.0432 0.2332 0.037 Uiso 1 1 calc R . .
C9 C 0.8880(3) 0.0076(2) 0.13060(17) 0.0375(8) Uani 1 1 d . . .
H9A H 0.9259 0.0462 0.0936 0.045 Uiso 1 1 calc R . .
H9B H 0.8220 0.0437 0.1433 0.045 Uiso 1 1 calc R . .
C10 C 0.8593(3) -0.0964(2) 0.10104(19) 0.0433(8) Uani 1 1 d . . .
H10A H 0.9258 -0.1349 0.0943 0.052 Uiso 1 1 calc R . .
H10B H 0.8152 -0.1318 0.1366 0.052 Uiso 1 1 calc R . .
C11 C 0.7990(4) -0.0926(3) 0.0307(2) 0.0586(11) Uani 1 1 d . . .
H11A H 0.7832 -0.1601 0.0148 0.088 Uiso 1 1 calc R . .
H11B H 0.8429 -0.0591 -0.0051 0.088 Uiso 1 1 calc R . .
H11C H 0.7322 -0.0560 0.0372 0.088 Uiso 1 1 calc R . .
N1 N 0.99455(18) 0.09570(17) 0.23311(12) 0.0272(6) Uani 1 1 d . . .
C12 C 0.7636(2) -0.1288(2) 0.32948(17) 0.0313(7) Uani 1 1 d . A .
C13 C 0.7384(3) -0.1636(2) 0.40717(18) 0.0379(8) Uani 1 1 d . . .
F4 F 0.7393(3) -0.2678(2) 0.41169(17) 0.0489(9) Uiso 0.70 1 d P A 1
F5 F 0.8081(3) -0.1303(3) 0.45464(18) 0.0491(9) Uiso 0.70 1 d P A 1
F6 F 0.6410(3) -0.1349(3) 0.4309(2) 0.0636(12) Uiso 0.70 1 d P A 1
O1 O 0.73357(18) -0.04217(18) 0.31464(15) 0.0492(7) Uani 1 1 d . . .
O2 O 0.8128(2) -0.19064(18) 0.29180(13) 0.0472(7) Uani 1 1 d . . .
F7 F 0.6968(6) -0.2527(5) 0.4168(3) 0.0358(15) Uiso 0.30 1 d P A 2
F8 F 0.8384(6) -0.1569(6) 0.4471(4) 0.0405(17) Uiso 0.30 1 d P A 2
F9 F 0.6586(8) -0.1030(9) 0.4393(6) 0.068(3) Uiso 0.30 1 d P A 2

loop_
_atom_site_aniso_label
_atom_site_aniso_U_11
_atom_site_aniso_U_22
_atom_site_aniso_U_33
_atom_site_aniso_U_23
_atom_site_aniso_U_13
_atom_site_aniso_U_12
C1 0.0255(13) 0.0349(15) 0.0356(16) 0.0025(12) -0.0049(11) -0.0003(11)
C2 0.0349(15) 0.054(2) 0.0376(17) 0.0134(15) -0.0073(13) -0.0074(14)
C3 0.0427(18) 0.082(3) 0.0298(16) -0.0017(16) 0.0006(14) -0.0122(18)
C4 0.0403(17) 0.080(3) 0.0354(18) -0.0162(18) 0.0037(14) 0.0019(17)
C5 0.0357(16) 0.0442(18) 0.0423(18) -0.0109(14) -0.0020(13) 0.0084(13)
C6 0.0272(14) 0.0355(15) 0.0352(15) -0.0017(12) -0.0015(11) 0.0067(12)
C7 0.0376(16) 0.0304(15) 0.0353(16) 0.0020(12) 0.0051(12) -0.0071(12)
C8 0.0324(14) 0.0239(14) 0.0352(16) 0.0006(11) 0.0010(12) -0.0015(11)
C9 0.0465(17) 0.0296(15) 0.0365(17) 0.0005(12) -0.0064(13) -0.0035(13)
C10 0.0526(19) 0.0332(17) 0.0440(19) -0.0001(14) -0.0054(15) -0.0089(14)
C11 0.075(3) 0.049(2) 0.052(2) -0.0040(17) -0.0157(19) -0.0102(19)
N1 0.0253(11) 0.0262(12) 0.0302(13) 0.0010(9) 0.0001(9) 0.0000(9)
C12 0.0213(13) 0.0317(15) 0.0408(17) 0.0024(12) -0.0061(11) -0.0035(11)
C13 0.0375(16) 0.0362(17) 0.0400(17) -0.0010(13) -0.0035(13) -0.0044(13)
O1 0.0384(13) 0.0376(13) 0.0715(17) 0.0186(12) 0.0008(11) 0.0076(10)
O2 0.0512(14) 0.0438(13) 0.0465(14) -0.0062(11) 0.0080(11) 0.0042(11)

loop_
_atom_type_symbol
_atom_type_description
_atom_type_scat_dispersion_real
_atom_type_scat_dispersion_imag
_atom_type_scat_source
C C 0.0033 0.0016 'International Tables Vol C Tables 4.2.6.8 and 6.1.1.4'
H H 0.0000 0.0000 'International Tables Vol C Tables 4.2.6.8 and 6.1.1.4'
N N 0.0061 0.0033 'International Tables Vol C Tables 4.2.6.8 and 6.1.1.4'
O O 0.0106 0.0060 'International Tables Vol C Tables 4.2.6.8 and 6.1.1.4'
F F 0.0171 0.0103 'International Tables Vol C Tables 4.2.6.8 and 6.1.1.4'

loop_
_geom_angle_atom_site_label_1
_geom_angle_atom_site_label_2
_geom_angle_atom_site_label_3
_geom_angle
_geom_angle_site_symmetry_1
_geom_angle_site_symmetry_3
_geom_angle_publ_flag
C2 C1 N1 115.4(2) . . ?
C1 C2 C3 113.4(3) . . ?
C4 C3 C2 114.8(3) . . ?
C3 C4 C5 115.5(3) . . ?
C6 C5 C4 113.0(3) . . ?
N1 C6 C5 115.2(2) . . ?
C9 C8 N1 115.7(2) . . ?
C8 C9 C10 109.9(3) . . ?
C11 C10 C9 113.2(3) . . ?
C7 N1 C6 110.2(2) . . ?
C7 N1 C8 109.5(2) . . ?
C6 N1 C8 109.7(2) . . ?
C7 N1 C1 106.7(2) . . ?
C6 N1 C1 112.6(2) . . ?
C8 N1 C1 108.0(2) . . ?
O2 C12 O1 129.7(3) . . ?
O2 C12 C13 115.1(3) . . ?
O1 C12 C13 115.1(3) . . ?
F7 C13 F5 118.4(4) . . ?
F7 C13 F6 82.0(4) . . ?
F5 C13 F6 106.0(3) . . ?
F7 C13 F4 24.2(3) . . ?
F5 C13 F4 107.0(3) . . ?
F6 C13 F4 105.8(3) . . ?
F7 C13 F9 100.8(6) . . ?
F5 C13 F9 89.1(5) . . ?
F6 C13 F9 20.9(4) . . ?
F4 C13 F9 123.6(5) . . ?
F7 C13 F8 108.9(5) . . ?
F5 C13 F8 21.7(3) . . ?
F6 C13 F8 125.8(4) . . ?
F4 C13 F8 91.4(4) . . ?
F9 C13 F8 110.4(6) . . ?
F7 C13 C12 118.7(4) . . ?
F5 C13 C12 113.0(3) . . ?
F6 C13 C12 113.7(3) . . ?
F4 C13 C12 110.7(3) . . ?
F9 C13 C12 111.3(5) . . ?
F8 C13 C12 106.6(3) . . ?

loop_
_geom_bond_atom_site_label_1
_geom_bond_atom_site_label_2
_geom_bond_distance
_geom_bond_site_symmetry_2
_geom_bond_publ_flag
C1 C2 1.525(4) . ?
C1 N1 1.527(3) . ?
C2 C3 1.526(5) . ?
C3 C4 1.522(6) . ?
C4 C5 1.529(5) . ?
C5 C6 1.527(4) . ?
C6 N1 1.517(3) . ?
C7 N1 1.502(4) . ?
C8 C9 1.520(4) . ?
C8 N1 1.521(3) . ?
C9 C10 1.522(4) . ?
C10 C11 1.491(5) . ?
C12 O2 1.231(4) . ?
C12 O1 1.235(4) . ?
C12 C13 1.533(4) . ?
C13 F7 1.296(7) . ?
C13 F5 1.300(5) . ?
C13 F6 1.329(5) . ?
C13 F4 1.381(4) . ?
C13 F9 1.397(11) . ?
C13 F8 1.435(8) . ?
